data_2237055
loop_
_publ_author_name
'W\"ohlert, Susanne'
'Jess, Inke'
'N\"ather, Christian'

_publ_section_title
;
 Bis[4-(dimethylamino)pyridinium]
 bis[4-(dimethylamino)pyridine-\k<i>N</i>^1^]tetrakis(thiocyanato-\k<i>N</i>)manganate(II)
;
_journal_coeditor_code VM2182
_journal_issue 12
_journal_name_full 'Acta Crystallographica Section E'
_journal_page_first m1528
_journal_paper_doi 10.1107/S1600536812047678
_journal_volume 68
_journal_year 2012
_chemical_formula_iupac '(C7 H11 N2)2 [Mn (N C S)4 (C7 H10 N2)2]'
_chemical_formula_moiety '2(C7 H11 N2 +), C18 H20 Mn N8 S4 2-'
_chemical_formula_sum 'C32 H42 Mn N12 S4'
_chemical_formula_weight 777.96
_chemical_name_systematic
;
Bis[4-(dimethylamino)pyridinium] bis[4-(dimethylamino)pyridine-
\k<i>N</i>^1^]tetrakis(thiocyanato-\k<i>N</i>)manganate(II)
;
_space_group_IT_number 2
_symmetry_cell_setting triclinic
_symmetry_space_group_name_Hall '-P 1'
_symmetry_space_group_name_H-M 'P -1'
_atom_sites_solution_hydrogens geom
_atom_sites_solution_primary direct
_atom_sites_solution_secondary difmap
_audit_creation_method SHELXL-97
_cell_angle_alpha 102.520(9)
_cell_angle_beta 96.794(9)
_cell_angle_gamma 107.400(8)
_cell_formula_units_Z 2
_cell_length_a 11.7307(8)
_cell_length_b 11.9010(9)
_cell_length_c 15.4224(12)
_cell_measurement_reflns_used 24452
_cell_measurement_temperature 180(2)
_cell_measurement_theta_max 28.00
_cell_measurement_theta_min 2.59
_cell_volume 1966.6(3)
_computing_cell_refinement 'X-AREA (Stoe & Cie, 2008)'
_computing_data_collection 'X-AREA (Stoe & Cie, 2008)'
_computing_data_reduction 'X-AREA (Stoe & Cie, 2008)'
_computing_molecular_graphics 'XP in SHELXTL (Sheldrick, 2008) and DIAMOND (Brandenburg, 2012)'
_computing_publication_material 'XCIF in SHELXTL (Sheldrick, 2008)'
_computing_structure_refinement 'SHELXL97 (Sheldrick, 2008)'
_computing_structure_solution 'SHELXS97 (Sheldrick, 2008)'
_diffrn_ambient_temperature 180(2)
_diffrn_measured_fraction_theta_full 0.982
_diffrn_measured_fraction_theta_max 0.982
_diffrn_measurement_device_type 'Stoe IPDS-1'
_diffrn_measurement_method 'phi scan'
_diffrn_radiation_monochromator graphite
_diffrn_radiation_source 'fine-focus sealed tube'
_diffrn_radiation_type MoK\a
_diffrn_radiation_wavelength 0.71073
_diffrn_reflns_av_R_equivalents 0.0412
_diffrn_reflns_av_sigmaI/netI 0.0411
_diffrn_reflns_limit_h_max 15
_diffrn_reflns_limit_h_min -15
_diffrn_reflns_limit_k_max 15
_diffrn_reflns_limit_k_min -15
_diffrn_reflns_limit_l_max 20
_diffrn_reflns_limit_l_min -20
_diffrn_reflns_number 24452
_diffrn_reflns_theta_full 28.00
_diffrn_reflns_theta_max 28.00
_diffrn_reflns_theta_min 2.59
_diffrn_standards_decay_% 0
_diffrn_standards_interval_time 0
_diffrn_standards_number 0
_exptl_absorpt_coefficient_mu 0.588
_exptl_absorpt_correction_T_max 0.9682
_exptl_absorpt_correction_T_min 0.8733
_exptl_absorpt_correction_type numerical
_exptl_absorpt_process_details '(X-SHAPE and X-RED32; Stoe & Cie, 2008)'
_exptl_crystal_colour yellow
_exptl_crystal_density_diffrn 1.314
_exptl_crystal_density_method 'not measured'
_exptl_crystal_description block
_exptl_crystal_F_000 814
_exptl_crystal_size_max 0.1750
_exptl_crystal_size_mid 0.1048
_exptl_crystal_size_min 0.0451
_refine_diff_density_max 0.802
_refine_diff_density_min -0.724
_refine_ls_extinction_method none
_refine_ls_goodness_of_fit_ref 1.023
_refine_ls_hydrogen_treatment constr
_refine_ls_matrix_type full
_refine_ls_number_parameters 450
_refine_ls_number_reflns 9338
_refine_ls_number_restraints 0
_refine_ls_restrained_S_all 1.023
_refine_ls_R_factor_all 0.0644
_refine_ls_R_factor_gt 0.0435
_refine_ls_shift/su_max 0.001
_refine_ls_shift/su_mean 0.000
_refine_ls_structure_factor_coef Fsqd
_refine_ls_weighting_details 'calc w=1/[\s^2^(Fo^2^)+(0.0727P)^2^+0.0822P] where P=(Fo^2^+2Fc^2^)/3'
_refine_ls_weighting_scheme calc
_refine_ls_wR_factor_gt 0.1107
_refine_ls_wR_factor_ref 0.1207
_reflns_number_gt 6752
_reflns_number_total 9338
_reflns_threshold_expression I>2sigma(I)
_cod_data_source_file vm2182.cif
_cod_data_source_block I
_cod_database_code 2237055
_cod_database_fobs_code 2237055

loop_
_symmetry_equiv_pos_as_xyz
'x, y, z'
'-x, -y, -z'

loop_
_atom_site_type_symbol
_atom_site_label
_atom_site_fract_x
_atom_site_fract_y
_atom_site_fract_z
_atom_site_U_iso_or_equiv
_atom_site_adp_type
_atom_site_calc_flag
_atom_site_refinement_flags
_atom_site_occupancy
_atom_site_symmetry_multiplicity
Mn Mn1 0.68016(2) 0.43208(2) 0.733534(19) 0.03223(9) Uani d . 1 1
N N1 0.58727(17) 0.35462(17) 0.83317(13) 0.0465(4) Uani d . 1 1
C C1 0.5433(2) 0.29723(19) 0.87948(16) 0.0449(5) Uani d . 1 1
S S1 0.48122(9) 0.21875(8) 0.94635(7) 0.0889(3) Uani d . 1 1
N N2 0.81931(17) 0.57958(16) 0.84005(13) 0.0479(4) Uani d . 1 1
C C2 0.90686(19) 0.65777(17) 0.87884(14) 0.0387(4) Uani d . 1 1
S S2 1.03117(6) 0.76864(5) 0.93376(6) 0.0679(2) Uani d . 1 1
N N3 0.54216(18) 0.28333(16) 0.62122(14) 0.0516(5) Uani d . 1 1
C C3 0.45842(18) 0.19649(17) 0.59757(13) 0.0363(4) Uani d . 1 1
S S3 0.33917(6) 0.07240(6) 0.56332(5) 0.0677(2) Uani d . 1 1
N N4 0.77439(18) 0.50766(18) 0.62913(14) 0.0507(5) Uani d . 1 1
C C4 0.84494(19) 0.58781(17) 0.61404(13) 0.0364(4) Uani d . 1 1
S S4 0.94638(7) 0.70095(6) 0.59289(5) 0.0673(2) Uani d . 1 1
N N10 0.79695(14) 0.31067(13) 0.72983(11) 0.0344(3) Uani d . 1 1
C C10 0.81667(19) 0.25345(17) 0.65092(14) 0.0392(4) Uani d . 1 1
H H10 0.7793 0.2649 0.5969 0.047 Uiso calc R 1 1
C C11 0.8868(2) 0.17989(17) 0.64293(15) 0.0429(5) Uani d . 1 1
H H11 0.8969 0.1422 0.5847 0.052 Uiso calc R 1 1
C C12 0.94409(18) 0.15981(16) 0.72082(16) 0.0416(5) Uani d . 1 1
C C13 0.92381(19) 0.21962(18) 0.80340(15) 0.0418(5) Uani d . 1 1
H H13 0.9598 0.2103 0.8587 0.050 Uiso calc R 1 1
C C14 0.85175(18) 0.29156(17) 0.80394(14) 0.0379(4) Uani d . 1 1
H H14 0.8398 0.3307 0.8610 0.045 Uiso calc R 1 1
N N11 1.01300(19) 0.08574(18) 0.71490(18) 0.0611(6) Uani d . 1 1
C C15 1.0336(3) 0.0294(2) 0.6272(3) 0.0813(10) Uani d . 1 1
H H15A 0.9558 -0.0266 0.5891 0.122 Uiso calc R 1 1
H H15B 1.0894 -0.0161 0.6356 0.122 Uiso calc R 1 1
H H15C 1.0694 0.0930 0.5977 0.122 Uiso calc R 1 1
C C16 1.0718(3) 0.0642(3) 0.7951(3) 0.0855(11) Uani d . 1 1
H H16A 1.1449 0.1348 0.8250 0.128 Uiso calc R 1 1
H H16B 1.0949 -0.0089 0.7775 0.128 Uiso calc R 1 1
H H16C 1.0153 0.0522 0.8369 0.128 Uiso calc R 1 1
N N20 0.56112(15) 0.54793(14) 0.72115(11) 0.0345(3) Uani d . 1 1
C C20 0.51483(18) 0.55514(17) 0.63922(13) 0.0369(4) Uani d . 1 1
H H20 0.5362 0.5118 0.5879 0.044 Uiso calc R 1 1
C C21 0.43956(19) 0.61995(17) 0.62432(13) 0.0365(4) Uani d . 1 1
H H21 0.4107 0.6209 0.5644 0.044 Uiso calc R 1 1
C C22 0.40472(17) 0.68564(16) 0.69838(13) 0.0346(4) Uani d . 1 1
C C23 0.45337(18) 0.67870(16) 0.78447(13) 0.0359(4) Uani d . 1 1
H H23 0.4343 0.7210 0.8374 0.043 Uiso calc R 1 1
C C24 0.52809(17) 0.61082(16) 0.79141(13) 0.0348(4) Uani d . 1 1
H H24 0.5590 0.6079 0.8504 0.042 Uiso calc R 1 1
N N21 0.32914(17) 0.74991(16) 0.68615(13) 0.0444(4) Uani d . 1 1
C C25 0.2838(2) 0.7546(2) 0.59538(18) 0.0538(6) Uani d . 1 1
H H25A 0.3527 0.7902 0.5682 0.081 Uiso calc R 1 1
H H25B 0.2312 0.8051 0.5989 0.081 Uiso calc R 1 1
H H25C 0.2371 0.6718 0.5580 0.081 Uiso calc R 1 1
C C26 0.2942(2) 0.8181(2) 0.76234(19) 0.0584(6) Uani d . 1 1
H H26A 0.2535 0.7623 0.7962 0.088 Uiso calc R 1 1
H H26B 0.2384 0.8571 0.7401 0.088 Uiso calc R 1 1
H H26C 0.3670 0.8808 0.8022 0.088 Uiso calc R 1 1
N N30 0.84902(18) 0.59839(17) 0.37737(13) 0.0502(5) Uani d . 1 1
H H30 0.8663 0.6130 0.4367 0.060 Uiso calc R 1 1
C C30 0.9012(2) 0.5296(2) 0.32567(17) 0.0483(5) Uani d . 1 1
H H30A 0.9558 0.4972 0.3539 0.058 Uiso calc R 1 1
C C31 0.87713(18) 0.50555(17) 0.23413(15) 0.0392(4) Uani d . 1 1
H H31 0.9138 0.4557 0.1987 0.047 Uiso calc R 1 1
C C32 0.79728(17) 0.55486(15) 0.19124(13) 0.0333(4) Uani d . 1 1
C C33 0.74295(19) 0.62532(17) 0.24890(15) 0.0405(4) Uani d . 1 1
H H33 0.6869 0.6585 0.2236 0.049 Uiso calc R 1 1
C C34 0.7712(2) 0.64492(19) 0.33973(16) 0.0474(5) Uani d . 1 1
H H34 0.7351 0.6927 0.3776 0.057 Uiso calc R 1 1
N N31 0.77449(17) 0.53660(16) 0.10194(12) 0.0436(4) Uani d . 1 1
C C35 0.8320(3) 0.4662(2) 0.04314(17) 0.0598(6) Uani d . 1 1
H H35A 0.8009 0.3803 0.0438 0.090 Uiso calc R 1 1
H H35B 0.9205 0.4984 0.0650 0.090 Uiso calc R 1 1
H H35C 0.8133 0.4727 -0.0188 0.090 Uiso calc R 1 1
C C36 0.6889(3) 0.5836(2) 0.05802(17) 0.0583(6) Uani d . 1 1
H H36A 0.7067 0.6697 0.0892 0.087 Uiso calc R 1 1
H H36B 0.6056 0.5366 0.0606 0.087 Uiso calc R 1 1
H H36C 0.6966 0.5761 -0.0054 0.087 Uiso calc R 1 1
N N40 1.3442(2) 1.0729(2) 1.35554(18) 0.0741(7) Uani d . 1 1
H H40A 1.3569 1.0786 1.4140 0.089 Uiso calc R 1 1
C C40 1.3919(2) 1.0029(2) 1.3001(2) 0.0652(8) Uani d . 1 1
H H40 1.4394 0.9611 1.3249 0.078 Uiso calc R 1 1
C C41 1.37352(19) 0.99125(19) 1.21042(19) 0.0495(6) Uani d . 1 1
H H41 1.4083 0.9419 1.1726 0.059 Uiso calc R 1 1
C C42 1.30213(17) 1.05255(16) 1.17213(17) 0.0414(5) Uani d . 1 1
C C43 1.2558(2) 1.12694(19) 1.23391(19) 0.0509(6) Uani d . 1 1
H H43 1.2093 1.1717 1.2120 0.061 Uiso calc R 1 1
C C44 1.2772(3) 1.1342(2) 1.3222(2) 0.0644(7) Uani d . 1 1
H H44 1.2448 1.1834 1.3624 0.077 Uiso calc R 1 1
N N41 1.28055(16) 1.04136(15) 1.08378(14) 0.0445(4) Uani d . 1 1
C C45 1.3279(2) 0.9643(2) 1.02188(19) 0.0555(6) Uani d . 1 1
H H45A 1.4171 0.9935 1.0382 0.083 Uiso calc R 1 1
H H45B 1.3027 0.9675 0.9598 0.083 Uiso calc R 1 1
H H45C 1.2959 0.8799 1.0259 0.083 Uiso calc R 1 1
C C46 1.2060(2) 1.1027(2) 1.0441(2) 0.0581(6) Uani d . 1 1
H H46A 1.1233 1.0732 1.0556 0.087 Uiso calc R 1 1
H H46B 1.2030 1.0853 0.9786 0.087 Uiso calc R 1 1
H H46C 1.2416 1.1911 1.0714 0.087 Uiso calc R 1 1

loop_
_atom_site_aniso_label
_atom_site_aniso_U_11
_atom_site_aniso_U_22
_atom_site_aniso_U_33
_atom_site_aniso_U_12
_atom_site_aniso_U_13
_atom_site_aniso_U_23
Mn1 0.02959(15) 0.02651(13) 0.03901(16) 0.00659(10) 0.00554(11) 0.01014(11)
N1 0.0466(10) 0.0481(10) 0.0521(11) 0.0159(8) 0.0183(9) 0.0232(8)
C1 0.0484(12) 0.0459(11) 0.0602(13) 0.0322(10) 0.0241(11) 0.0243(10)
S1 0.1152(7) 0.0995(6) 0.1337(7) 0.0841(6) 0.0926(6) 0.0925(6)
N2 0.0442(10) 0.0363(9) 0.0529(11) 0.0093(8) -0.0018(9) 0.0028(8)
C2 0.0388(11) 0.0325(9) 0.0478(11) 0.0203(8) 0.0054(9) 0.0069(8)
S2 0.0375(3) 0.0424(3) 0.1037(6) 0.0146(2) -0.0138(3) -0.0082(3)
N3 0.0442(10) 0.0387(9) 0.0582(12) 0.0076(8) -0.0057(9) 0.0025(8)
C3 0.0367(10) 0.0362(9) 0.0368(10) 0.0177(8) 0.0022(8) 0.0065(8)
S3 0.0525(4) 0.0541(3) 0.0742(4) -0.0096(3) 0.0026(3) 0.0156(3)
N4 0.0523(11) 0.0505(10) 0.0601(12) 0.0184(9) 0.0235(10) 0.0282(9)
C4 0.0417(11) 0.0404(10) 0.0347(10) 0.0215(8) 0.0103(8) 0.0131(8)
S4 0.0672(4) 0.0586(4) 0.0569(4) -0.0107(3) 0.0068(3) 0.0244(3)
N10 0.0323(8) 0.0317(7) 0.0374(8) 0.0098(6) 0.0050(7) 0.0079(6)
C10 0.0426(11) 0.0352(9) 0.0369(10) 0.0114(8) 0.0050(8) 0.0077(8)
C11 0.0421(11) 0.0331(9) 0.0491(12) 0.0098(8) 0.0129(9) 0.0036(8)
C12 0.0291(10) 0.0269(8) 0.0661(14) 0.0057(7) 0.0088(9) 0.0121(9)
C13 0.0361(11) 0.0368(9) 0.0487(12) 0.0086(8) 0.0000(9) 0.0135(9)
C14 0.0369(10) 0.0353(9) 0.0369(10) 0.0088(8) 0.0042(8) 0.0069(8)
N11 0.0457(11) 0.0421(10) 0.1033(18) 0.0220(9) 0.0201(12) 0.0215(11)
C15 0.0727(19) 0.0453(13) 0.139(3) 0.0292(13) 0.054(2) 0.0190(16)
C16 0.0543(17) 0.0700(18) 0.142(3) 0.0330(14) 0.0018(18) 0.041(2)
N20 0.0338(8) 0.0320(7) 0.0382(8) 0.0111(6) 0.0060(7) 0.0107(6)
C20 0.0408(11) 0.0368(9) 0.0343(9) 0.0159(8) 0.0083(8) 0.0070(7)
C21 0.0402(11) 0.0379(9) 0.0340(9) 0.0160(8) 0.0068(8) 0.0109(8)
C22 0.0323(10) 0.0278(8) 0.0435(10) 0.0082(7) 0.0100(8) 0.0103(7)
C23 0.0382(10) 0.0307(8) 0.0371(10) 0.0084(7) 0.0127(8) 0.0071(7)
C24 0.0349(10) 0.0330(9) 0.0333(9) 0.0064(7) 0.0053(8) 0.0103(7)
N21 0.0481(10) 0.0421(9) 0.0509(10) 0.0260(8) 0.0120(8) 0.0115(8)
C25 0.0541(14) 0.0552(13) 0.0665(15) 0.0310(11) 0.0122(12) 0.0274(12)
C26 0.0582(15) 0.0530(13) 0.0718(17) 0.0335(12) 0.0189(13) 0.0078(12)
N30 0.0524(11) 0.0491(10) 0.0413(10) 0.0029(9) 0.0119(9) 0.0147(8)
C30 0.0394(11) 0.0479(11) 0.0606(14) 0.0107(9) 0.0073(10) 0.0273(11)
C31 0.0345(10) 0.0361(9) 0.0534(12) 0.0169(8) 0.0105(9) 0.0169(8)
C32 0.0302(9) 0.0258(8) 0.0453(11) 0.0112(7) 0.0079(8) 0.0096(7)
C33 0.0387(11) 0.0315(9) 0.0534(12) 0.0157(8) 0.0130(9) 0.0080(8)
C34 0.0473(12) 0.0365(10) 0.0551(13) 0.0085(9) 0.0217(10) 0.0071(9)
N31 0.0505(11) 0.0422(9) 0.0446(10) 0.0286(8) 0.0063(8) 0.0079(7)
C35 0.0777(18) 0.0674(15) 0.0462(13) 0.0473(14) 0.0131(12) 0.0064(11)
C36 0.0701(17) 0.0613(14) 0.0520(13) 0.0410(13) -0.0021(12) 0.0130(11)
N40 0.0617(15) 0.0691(15) 0.0688(15) -0.0134(12) 0.0079(12) 0.0243(13)
C40 0.0426(13) 0.0569(15) 0.090(2) 0.0009(11) -0.0024(13) 0.0387(15)
C41 0.0324(11) 0.0368(10) 0.0816(17) 0.0105(8) 0.0084(11) 0.0233(11)
C42 0.0263(9) 0.0272(8) 0.0725(15) 0.0081(7) 0.0120(9) 0.0171(9)
C43 0.0392(12) 0.0380(10) 0.0768(17) 0.0117(9) 0.0205(11) 0.0146(10)
C44 0.0524(15) 0.0523(14) 0.0772(19) 0.0009(11) 0.0238(14) 0.0119(13)
N41 0.0376(9) 0.0363(8) 0.0659(12) 0.0194(7) 0.0112(9) 0.0161(8)
C45 0.0474(13) 0.0452(12) 0.0766(17) 0.0202(10) 0.0191(12) 0.0115(11)
C46 0.0525(14) 0.0541(13) 0.0782(17) 0.0295(11) 0.0067(13) 0.0257(12)

loop_
_atom_type_symbol
_atom_type_description
_atom_type_scat_dispersion_real
_atom_type_scat_dispersion_imag
_atom_type_scat_source
C C 0.0033 0.0016 'International Tables Vol C Tables 4.2.6.8 and 6.1.1.4'
H H 0.0000 0.0000 'International Tables Vol C Tables 4.2.6.8 and 6.1.1.4'
N N 0.0061 0.0033 'International Tables Vol C Tables 4.2.6.8 and 6.1.1.4'
S S 0.1246 0.1234 'International Tables Vol C Tables 4.2.6.8 and 6.1.1.4'
Mn Mn 0.3368 0.7283 'International Tables Vol C Tables 4.2.6.8 and 6.1.1.4'

loop_
_geom_angle_atom_site_label_1
_geom_angle_atom_site_label_2
_geom_angle_atom_site_label_3
_geom_angle
N1 Mn1 N2 92.28(7)
N1 Mn1 N3 89.70(8)
N2 Mn1 N3 177.98(7)
N1 Mn1 N4 178.78(7)
N2 Mn1 N4 88.76(8)
N3 Mn1 N4 89.26(8)
N1 Mn1 N20 92.86(6)
N2 Mn1 N20 92.57(7)
N3 Mn1 N20 87.73(7)
N4 Mn1 N20 87.73(6)
N1 Mn1 N10 91.48(6)
N2 Mn1 N10 91.46(7)
N3 Mn1 N10 88.08(7)
N4 Mn1 N10 87.86(6)
N20 Mn1 N10 173.95(6)
C1 N1 Mn1 168.73(18)
N1 C1 S1 178.8(2)
C2 N2 Mn1 163.48(19)
N2 C2 S2 179.9(3)
C3 N3 Mn1 150.20(18)
N3 C3 S3 179.7(2)
C4 N4 Mn1 147.24(19)
N4 C4 S4 179.3(2)
C14 N10 C10 115.37(17)
C14 N10 Mn1 123.78(13)
C10 N10 Mn1 120.85(13)
N10 C10 C11 124.47(19)
N10 C10 H10 117.8
C11 C10 H10 117.8
C10 C11 C12 120.1(2)
C10 C11 H11 120.0
C12 C11 H11 120.0
N11 C12 C13 123.0(2)
N11 C12 C11 121.4(2)
C13 C12 C11 115.61(18)
C14 C13 C12 119.70(19)
C14 C13 H13 120.2
C12 C13 H13 120.2
N10 C14 C13 124.79(19)
N10 C14 H14 117.6
C13 C14 H14 117.6
C12 N11 C16 121.6(3)
C12 N11 C15 120.2(2)
C16 N11 C15 118.2(2)
N11 C15 H15A 109.5
N11 C15 H15B 109.5
H15A C15 H15B 109.5
N11 C15 H15C 109.5
H15A C15 H15C 109.5
H15B C15 H15C 109.5
N11 C16 H16A 109.5
N11 C16 H16B 109.5
H16A C16 H16B 109.5
N11 C16 H16C 109.5
H16A C16 H16C 109.5
H16B C16 H16C 109.5
C24 N20 C20 115.08(16)
C24 N20 Mn1 124.47(13)
C20 N20 Mn1 120.43(13)
N20 C20 C21 124.96(18)
N20 C20 H20 117.5
C21 C20 H20 117.5
C20 C21 C22 119.79(18)
C20 C21 H21 120.1
C22 C21 H21 120.1
N21 C22 C23 123.08(18)
N21 C22 C21 121.45(18)
C23 C22 C21 115.47(17)
C24 C23 C22 119.75(18)
C24 C23 H23 120.1
C22 C23 H23 120.1
N20 C24 C23 124.95(18)
N20 C24 H24 117.5
C23 C24 H24 117.5
C22 N21 C26 121.37(19)
C22 N21 C25 120.15(18)
C26 N21 C25 118.46(18)
N21 C25 H25A 109.5
N21 C25 H25B 109.5
H25A C25 H25B 109.5
N21 C25 H25C 109.5
H25A C25 H25C 109.5
H25B C25 H25C 109.5
N21 C26 H26A 109.5
N21 C26 H26B 109.5
H26A C26 H26B 109.5
N21 C26 H26C 109.5
H26A C26 H26C 109.5
H26B C26 H26C 109.5
C34 N30 C30 120.9(2)
C34 N30 H30 119.6
C30 N30 H30 119.6
N30 C30 C31 121.2(2)
N30 C30 H30A 119.4
C31 C30 H30A 119.4
C30 C31 C32 120.0(2)
C30 C31 H31 120.0
C32 C31 H31 120.0
N31 C32 C31 121.73(18)
N31 C32 C33 121.70(18)
C31 C32 C33 116.57(19)
C34 C33 C32 120.0(2)
C34 C33 H33 120.0
C32 C33 H33 120.0
N30 C34 C33 121.4(2)
N30 C34 H34 119.3
C33 C34 H34 119.3
C32 N31 C36 121.46(18)
C32 N31 C35 121.58(17)
C36 N31 C35 116.95(19)
N31 C35 H35A 109.5
N31 C35 H35B 109.5
H35A C35 H35B 109.5
N31 C35 H35C 109.5
H35A C35 H35C 109.5
H35B C35 H35C 109.5
N31 C36 H36A 109.5
N31 C36 H36B 109.5
H36A C36 H36B 109.5
N31 C36 H36C 109.5
H36A C36 H36C 109.5
H36B C36 H36C 109.5
C40 N40 C44 120.7(3)
C40 N40 H40A 119.7
C44 N40 H40A 119.7
C41 C40 N40 121.3(3)
C41 C40 H40 119.4
N40 C40 H40 119.4
C40 C41 C42 120.1(2)
C40 C41 H41 120.0
C42 C41 H41 120.0
N41 C42 C41 121.6(2)
N41 C42 C43 122.07(19)
C41 C42 C43 116.3(2)
C44 C43 C42 120.5(2)
C44 C43 H43 119.7
C42 C43 H43 119.7
C43 C44 N40 121.1(3)
C43 C44 H44 119.4
N40 C44 H44 119.4
C42 N41 C45 121.17(18)
C42 N41 C46 121.77(19)
C45 N41 C46 117.0(2)
N41 C45 H45A 109.5
N41 C45 H45B 109.5
H45A C45 H45B 109.5
N41 C45 H45C 109.5
H45A C45 H45C 109.5
H45B C45 H45C 109.5
N41 C46 H46A 109.5
N41 C46 H46B 109.5
H46A C46 H46B 109.5
N41 C46 H46C 109.5
H46A C46 H46C 109.5
H46B C46 H46C 109.5

loop_
_geom_bond_atom_site_label_1
_geom_bond_atom_site_label_2
_geom_bond_distance
_geom_bond_publ_flag
Mn1 N1 2.1928(17) y
Mn1 N2 2.2014(19) y
Mn1 N3 2.2468(19) y
Mn1 N4 2.2535(18) y
Mn1 N20 2.2561(16) y
Mn1 N10 2.2659(16) y
N1 C1 1.153(3) ?
C1 S1 1.629(2) ?
N2 C2 1.149(3) ?
C2 S2 1.630(2) ?
N3 C3 1.145(3) ?
C3 S3 1.633(2) ?
N4 C4 1.148(3) ?
C4 S4 1.631(2) ?
N10 C14 1.341(2) ?
N10 C10 1.342(3) ?
C10 C11 1.366(3) ?
C10 H10 0.9500 ?
C11 C12 1.408(3) ?
C11 H11 0.9500 ?
C12 N11 1.359(3) ?
C12 C13 1.402(3) ?
C13 C14 1.371(3) ?
C13 H13 0.9500 ?
C14 H14 0.9500 ?
N11 C16 1.454(4) ?
N11 C15 1.456(4) ?
C15 H15A 0.9800 ?
C15 H15B 0.9800 ?
C15 H15C 0.9800 ?
C16 H16A 0.9800 ?
C16 H16B 0.9800 ?
C16 H16C 0.9800 ?
N20 C24 1.344(3) ?
N20 C20 1.346(2) ?
C20 C21 1.365(3) ?
C20 H20 0.9500 ?
C21 C22 1.413(3) ?
C21 H21 0.9500 ?
C22 N21 1.355(2) ?
C22 C23 1.411(3) ?
C23 C24 1.368(3) ?
C23 H23 0.9500 ?
C24 H24 0.9500 ?
N21 C26 1.452(3) ?
N21 C25 1.457(3) ?
C25 H25A 0.9800 ?
C25 H25B 0.9800 ?
C25 H25C 0.9800 ?
C26 H26A 0.9800 ?
C26 H26B 0.9800 ?
C26 H26C 0.9800 ?
N30 C34 1.339(3) ?
N30 C30 1.346(3) ?
N30 H30 0.8800 ?
C30 C31 1.355(3) ?
C30 H30A 0.9500 ?
C31 C32 1.418(3) ?
C31 H31 0.9500 ?
C32 N31 1.328(3) ?
C32 C33 1.425(3) ?
C33 C34 1.352(3) ?
C33 H33 0.9500 ?
C34 H34 0.9500 ?
N31 C36 1.456(3) ?
N31 C35 1.461(3) ?
C35 H35A 0.9800 ?
C35 H35B 0.9800 ?
C35 H35C 0.9800 ?
C36 H36A 0.9800 ?
C36 H36B 0.9800 ?
C36 H36C 0.9800 ?
N40 C40 1.349(4) ?
N40 C44 1.350(4) ?
N40 H40A 0.8800 ?
C40 C41 1.345(4) ?
C40 H40 0.9500 ?
C41 C42 1.420(3) ?
C41 H41 0.9500 ?
C42 N41 1.326(3) ?
C42 C43 1.425(3) ?
C43 C44 1.335(4) ?
C43 H43 0.9500 ?
C44 H44 0.9500 ?
N41 C45 1.453(3) ?
N41 C46 1.457(3) ?
C45 H45A 0.9800 ?
C45 H45B 0.9800 ?
C45 H45C 0.9800 ?
C46 H46A 0.9800 ?
C46 H46B 0.9800 ?
C46 H46C 0.9800 ?

loop_
_geom_hbond_atom_site_label_D
_geom_hbond_atom_site_label_H
_geom_hbond_atom_site_label_A
_geom_hbond_site_symmetry_A
_geom_hbond_distance_DH
_geom_hbond_distance_HA
_geom_hbond_distance_DA
_geom_hbond_angle_DHA
N30 H30 S4 . 0.88 2.36 3.217(2) 165
N40 H40A S3 1_666 0.88 2.35 3.213(3) 166
